data_4037882
loop_
_publ_author_name
'Lei, Lu'
'Yao, Yi-Yun'
'Jiang, Li-Juan'
'Lu, Xiuqiang'
'Liang, Cui'
'Mo, Dong-Liang'

_publ_section_title
;
 Synthesis of Furo[3,2-b]quinolines and Furo[2,3-b:4,5-b']diquinolines
 through [4+2] Cycloaddition of Aza-o-Quinone Methides and Furans.
;
_journal_name_full 'The Journal of organic chemistry'
_journal_paper_doi 10.1021/acs.joc.9b02953
_journal_year 2020
_chemical_formula_moiety 'C33 H32 N2 O5 S2'
_chemical_formula_sum 'C33 H32 N2 O5 S2'
_chemical_formula_weight 600.72
_space_group_crystal_system triclinic
_space_group_IT_number 2
_space_group_name_Hall '-P 1'
_space_group_name_H-M_alt 'P -1'
_atom_sites_solution_hydrogens geom
_atom_sites_solution_primary dual
_audit_creation_date 2019-07-03
_audit_creation_method
;
Olex2 1.2
(compiled 2018.05.29 svn.r3508 for OlexSys, GUI svn.r5506)
;
_cell_angle_alpha 70.892(6)
_cell_angle_beta 77.159(7)
_cell_angle_gamma 86.585(7)
_cell_formula_units_Z 2
_cell_length_a 9.9394(9)
_cell_length_b 11.9322(10)
_cell_length_c 13.6398(6)
_cell_measurement_reflns_used 2104
_cell_measurement_temperature 293(2)
_cell_measurement_theta_max 23.3300
_cell_measurement_theta_min 3.6940
_cell_volume 1490.2(2)
_computing_cell_refinement 'CrysAlisPro 1.171.39.46 (Rigaku OD, 2018)'
_computing_data_collection 'CrysAlisPro 1.171.39.46 (Rigaku OD, 2018)'
_computing_data_reduction 'CrysAlisPro 1.171.39.46 (Rigaku OD, 2018)'
_computing_molecular_graphics 'Olex2 (Dolomanov et al., 2009)'
_computing_publication_material 'Olex2 (Dolomanov et al., 2009)'
_computing_structure_refinement 'ShelXL (Sheldrick, 2015)'
_computing_structure_solution 'XT (Sheldrick, 2015)'
_diffrn_ambient_temperature 293(2)
_diffrn_detector 'CCD plate'
_diffrn_detector_area_resol_mean 16.0233
_diffrn_detector_type Eos
_diffrn_measured_fraction_theta_full 0.997
_diffrn_measured_fraction_theta_max 0.844
_diffrn_measurement_details
;
List of Runs (angles in degrees, time in seconds):

  # Type    Start    End  Width  t~exp~   \w     \q     \k     \f   Frames
--------------------------------------------------------------------------
  1  \w      9.00  61.00   1.00    3.00    --   18.63 -99.00  90.00   52
  2  \w    -46.00  10.00   1.00    3.00    --  -18.94 -77.00-180.00   56
  3  \w    -72.00  -4.00   1.00    3.00    --  -18.94 -57.00 -90.00   68
  4  \w    -84.00 -52.00   1.00    3.00    --  -18.94 -38.00-120.00   32
  5  \w    -25.00  49.00   1.00    3.00    --  -18.94  57.00 150.00   74
  6  \w    -42.00  53.00   1.00    3.00    --  -18.94  38.00  60.00   95
;
_diffrn_measurement_device 'four-circle diffractometer'
_diffrn_measurement_device_type 'SuperNova, Single source at offset/far, Eos'
_diffrn_measurement_method '\w scans'
_diffrn_orient_matrix_type 'CrysAlisPro convention (1999,Acta A55,543-557)'
_diffrn_orient_matrix_UB_11 -0.0264765000
_diffrn_orient_matrix_UB_12 0.0534715000
_diffrn_orient_matrix_UB_13 0.0082871000
_diffrn_orient_matrix_UB_21 0.0639590000
_diffrn_orient_matrix_UB_22 0.0290874000
_diffrn_orient_matrix_UB_23 -0.0283030000
_diffrn_orient_matrix_UB_31 -0.0238027000
_diffrn_orient_matrix_UB_32 0.0159126000
_diffrn_orient_matrix_UB_33 -0.0480185000
_diffrn_radiation_monochromator mirror
_diffrn_radiation_probe x-ray
_diffrn_radiation_type MoK\a
_diffrn_radiation_wavelength 0.71073
_diffrn_reflns_av_R_equivalents 0.0429
_diffrn_reflns_av_unetI/netI 0.1011
_diffrn_reflns_Laue_measured_fraction_full 0.997
_diffrn_reflns_Laue_measured_fraction_max 0.844
_diffrn_reflns_limit_h_max 12
_diffrn_reflns_limit_h_min -9
_diffrn_reflns_limit_k_max 16
_diffrn_reflns_limit_k_min -16
_diffrn_reflns_limit_l_max 18
_diffrn_reflns_limit_l_min -18
_diffrn_reflns_number 11797
_diffrn_reflns_point_group_measured_fraction_full 0.997
_diffrn_reflns_point_group_measured_fraction_max 0.844
_diffrn_reflns_theta_full 25.242
_diffrn_reflns_theta_max 29.306
_diffrn_reflns_theta_min 3.402
_diffrn_source 'micro-focus sealed X-ray tube'
_diffrn_source_type 'SuperNova (Mo) X-ray Source'
_exptl_absorpt_coefficient_mu 0.223
_exptl_absorpt_correction_T_max 1.00000
_exptl_absorpt_correction_T_min 0.99085
_exptl_absorpt_correction_type multi-scan
_exptl_absorpt_process_details
;
CrysAlisPro 1.171.39.46 (Rigaku Oxford Diffraction, 2018)
Empirical absorption correction using spherical harmonics,
 implemented in SCALE3 ABSPACK scaling algorithm.
;
_exptl_crystal_colour white
_exptl_crystal_density_diffrn 1.339
_exptl_crystal_description block
_exptl_crystal_F_000 632
_refine_diff_density_max 0.331
_refine_diff_density_min -0.368
_refine_diff_density_rms 0.054
_refine_ls_extinction_method none
_refine_ls_goodness_of_fit_ref 1.039
_refine_ls_hydrogen_treatment constr
_refine_ls_matrix_type full
_refine_ls_number_parameters 382
_refine_ls_number_reflns 6884
_refine_ls_number_restraints 0
_refine_ls_restrained_S_all 1.039
_refine_ls_R_factor_all 0.1327
_refine_ls_R_factor_gt 0.0634
_refine_ls_shift/su_max 0.000
_refine_ls_shift/su_mean 0.000
_refine_ls_structure_factor_coef Fsqd
_refine_ls_weighting_details 'w=1/[\s^2^(Fo^2^)+(0.0483P)^2^] where P=(Fo^2^+2Fc^2^)/3'
_refine_ls_weighting_scheme calc
_refine_ls_wR_factor_gt 0.1207
_refine_ls_wR_factor_ref 0.1688
_reflns_Friedel_coverage 0.000
_reflns_number_gt 3470
_reflns_number_total 6884
_reflns_threshold_expression 'I > 2\s(I)'
_cod_data_source_file jo9b02953_si_005.cif
_cod_data_source_block 4ac
_cod_database_code 4037882
_shelx_shelxl_version_number 2014/7
_chemical_oxdiff_formula 'C1 H1 O1 N1 S1'
_shelx_space_group_comment
;
The symmetry employed for this shelxl refinement is uniquely defined
by the following loop, which should always be used as a source of
symmetry information in preference to the above space-group names.
They are only intended as comments.
;
_reflns_odcompleteness_completeness 99.75
_reflns_odcompleteness_iscentric 1
_reflns_odcompleteness_theta 26.32
_olex2_refinement_description
;
1. Fixed Uiso
 At 1.2 times of:
  All C(H) groups, All C(H,H) groups
 At 1.5 times of:
  All C(H,H,H) groups
2.a Ternary CH refined with riding coordinates:
 C00B(H00B), C00F(H00F), C00K(H00K), C00N(H00N)
2.b Secondary CH2 refined with riding coordinates:
 C00H(H00A,H00C), C00M(H00D,H00G)
2.c Aromatic/amide H refined with riding coordinates:
 C00E(H00E), C00J(H00J), C00L(H00L), C00O(H00O), C00Q(H00Q), C00R(H00R),
 C00S(H00S), C00T(H00T), C00U(H00U), C00V(H00V), C00W(H00W), C00Z(H00Z),
 C010(H010), C011(H011), C013(H013)
2.d Idealised Me refined as rotating group:
 C014(H01A,H01B,H01C), C015(H01D,H01E,H01F), C016(H01G,H01H,H01I)
;
_olex2_submission_special_instructions 'No special instructions were received'
_oxdiff_exptl_absorpt_empirical_details
;
Empirical correction (ABSPACK) includes:
- Absorption correction using spherical harmonics
- Frame scaling
;
_oxdiff_exptl_absorpt_empirical_full_max 1.123
_oxdiff_exptl_absorpt_empirical_full_min 0.883

loop_
_space_group_symop_operation_xyz
'x, y, z'
'-x, -y, -z'

loop_
_atom_site_label
_atom_site_type_symbol
_atom_site_fract_x
_atom_site_fract_y
_atom_site_fract_z
_atom_site_U_iso_or_equiv
_atom_site_adp_type
_atom_site_occupancy
_atom_site_site_symmetry_order
_atom_site_calc_flag
_atom_site_refinement_flags_posn
S001 S 0.28516(9) 0.66151(8) 0.63334(6) 0.0476(2) Uani 1 1 d .
S002 S 0.82079(9) 0.26425(8) 0.87043(7) 0.0527(3) Uani 1 1 d .
O003 O 0.6143(2) 0.5196(2) 0.86629(16) 0.0543(6) Uani 1 1 d .
O004 O 0.2586(2) 0.5478(2) 0.62733(16) 0.0584(7) Uani 1 1 d .
O005 O 0.2977(2) 0.7639(2) 0.54147(15) 0.0619(7) Uani 1 1 d .
O006 O 0.8954(2) 0.3450(2) 0.89675(18) 0.0665(7) Uani 1 1 d .
N007 N 0.4314(3) 0.6511(2) 0.67199(17) 0.0395(6) Uani 1 1 d .
O008 O 0.7852(3) 0.1487(2) 0.94333(18) 0.0717(7) Uani 1 1 d .
N009 N 0.6758(3) 0.3311(2) 0.84549(18) 0.0428(6) Uani 1 1 d .
C00A C 0.4918(3) 0.7553(3) 0.6765(2) 0.0389(7) Uani 1 1 d .
C00B C 0.4687(3) 0.5377(3) 0.7450(2) 0.0398(7) Uani 1 1 d .
H00B H 0.4034 0.4756 0.7523 0.048 Uiso 1 1 calc R
C00C C 0.5752(3) 0.2650(3) 0.8236(2) 0.0417(7) Uani 1 1 d .
C00D C 0.5467(3) 0.3026(3) 0.7221(2) 0.0431(8) Uani 1 1 d .
C00E C 0.5485(3) 0.8445(3) 0.5856(2) 0.0487(8) Uani 1 1 d .
H00E H 0.5471 0.8389 0.5194 0.058 Uiso 1 1 calc R
C00F C 0.6147(3) 0.5038(3) 0.7000(2) 0.0425(8) Uani 1 1 d .
H00F H 0.6635 0.5755 0.6491 0.051 Uiso 1 1 calc R
C00G C 0.4958(3) 0.7594(3) 0.7764(2) 0.0455(8) Uani 1 1 d .
C00H C 0.6184(3) 0.4121(3) 0.6441(2) 0.0477(8) Uani 1 1 d .
H00A H 0.5728 0.4422 0.5849 0.057 Uiso 1 1 calc R
H00C H 0.7133 0.3948 0.6169 0.057 Uiso 1 1 calc R
C00I C 0.1549(3) 0.6881(3) 0.7334(2) 0.0466(8) Uani 1 1 d .
C00J C 0.5053(3) 0.1684(3) 0.9017(2) 0.0489(8) Uani 1 1 d .
H00J H 0.5238 0.1441 0.9694 0.059 Uiso 1 1 calc R
C00K C 0.4735(4) 0.5411(3) 0.8563(2) 0.0478(8) Uani 1 1 d .
H00K H 0.4139 0.4780 0.9106 0.057 Uiso 1 1 calc R
C00L C 0.4089(3) 0.1083(3) 0.8795(3) 0.0564(9) Uani 1 1 d .
H00L H 0.3642 0.0420 0.9320 0.068 Uiso 1 1 calc R
C00M C 0.4317(4) 0.6591(3) 0.8718(2) 0.0537(9) Uani 1 1 d .
H00D H 0.3320 0.6654 0.8841 0.064 Uiso 1 1 calc R
H00G H 0.4606 0.6637 0.9337 0.064 Uiso 1 1 calc R
C00N C 0.6832(3) 0.4608(3) 0.7957(2) 0.0453(8) Uani 1 1 d .
H00N H 0.7803 0.4862 0.7724 0.054 Uiso 1 1 calc R
C00O C 0.4471(4) 0.2415(3) 0.7039(3) 0.0547(9) Uani 1 1 d .
H00O H 0.4262 0.2667 0.6370 0.066 Uiso 1 1 calc R
C00P C 0.9102(3) 0.2515(3) 0.7487(3) 0.0498(8) Uani 1 1 d .
C00Q C 0.0733(4) 0.5968(3) 0.8068(3) 0.0560(9) Uani 1 1 d .
H00Q H 0.0881 0.5198 0.8048 0.067 Uiso 1 1 calc R
C00R C 0.6070(4) 0.9420(3) 0.5927(3) 0.0637(10) Uani 1 1 d .
H00R H 0.6431 1.0036 0.5313 0.076 Uiso 1 1 calc R
C00S C 1.0010(4) 0.3378(3) 0.6788(3) 0.0638(10) Uani 1 1 d .
H00S H 1.0234 0.4004 0.6990 0.077 Uiso 1 1 calc R
C00T C 0.1357(4) 0.8021(3) 0.7378(3) 0.0608(10) Uani 1 1 d .
H00T H 0.1913 0.8643 0.6884 0.073 Uiso 1 1 calc R
C00U C 0.5585(4) 0.8579(3) 0.7807(3) 0.0615(10) Uani 1 1 d .
H00U H 0.5642 0.8626 0.8464 0.074 Uiso 1 1 calc R
C00V C -0.0305(4) 0.6188(4) 0.8834(3) 0.0664(11) Uani 1 1 d .
H00V H -0.0873 0.5568 0.9317 0.080 Uiso 1 1 calc R
C00W C 1.0597(4) 0.3332(4) 0.5790(3) 0.0706(11) Uani 1 1 d .
H00W H 1.1219 0.3923 0.5328 0.085 Uiso 1 1 calc R
C00X C 1.0277(4) 0.2428(4) 0.5466(3) 0.0714(12) Uani 1 1 d .
C00Y C 0.3769(4) 0.1447(3) 0.7802(3) 0.0605(10) Uani 1 1 d .
C00Z C 0.6123(4) 0.9488(3) 0.6901(4) 0.0721(11) Uani 1 1 d .
H00Z H 0.6523 1.0148 0.6948 0.087 Uiso 1 1 calc R
C010 C 0.9393(4) 0.1545(4) 0.6179(3) 0.0732(12) Uani 1 1 d .
H010 H 0.9192 0.0912 0.5977 0.088 Uiso 1 1 calc R
C011 C 0.8793(4) 0.1570(3) 0.7193(3) 0.0644(10) Uani 1 1 d .
H011 H 0.8196 0.0965 0.7665 0.077 Uiso 1 1 calc R
C012 C -0.0510(4) 0.7327(4) 0.8891(3) 0.0714(12) Uani 1 1 d .
C013 C 0.0336(4) 0.8226(4) 0.8158(3) 0.0757(12) Uani 1 1 d .
H013 H 0.0212 0.8992 0.8191 0.091 Uiso 1 1 calc R
C014 C 0.2686(4) 0.0790(4) 0.7572(4) 0.0940(15) Uani 1 1 d .
H01A H 0.3110 0.0160 0.7325 0.141 Uiso 1 1 calc GR
H01B H 0.2263 0.1329 0.7036 0.141 Uiso 1 1 calc GR
H01C H 0.1996 0.0465 0.8209 0.141 Uiso 1 1 calc GR
C015 C -0.1639(4) 0.7566(5) 0.9747(3) 0.1101(18) Uani 1 1 d .
H01D H -0.2474 0.7165 0.9799 0.165 Uiso 1 1 calc GR
H01E H -0.1796 0.8404 0.9569 0.165 Uiso 1 1 calc GR
H01F H -0.1362 0.7280 1.0416 0.165 Uiso 1 1 calc GR
C016 C 1.0873(4) 0.2397(5) 0.4349(3) 0.1050(17) Uani 1 1 d .
H01G H 1.0715 0.3142 0.3842 0.157 Uiso 1 1 calc GR
H01H H 1.0434 0.1770 0.4233 0.157 Uiso 1 1 calc GR
H01I H 1.1847 0.2260 0.4265 0.157 Uiso 1 1 calc GR

loop_
_atom_site_aniso_label
_atom_site_aniso_U_11
_atom_site_aniso_U_22
_atom_site_aniso_U_33
_atom_site_aniso_U_23
_atom_site_aniso_U_13
_atom_site_aniso_U_12
S001 0.0528(6) 0.0454(6) 0.0473(5) -0.0134(4) -0.0172(4) -0.0044(4)
S002 0.0549(6) 0.0415(6) 0.0608(5) -0.0073(4) -0.0249(4) 0.0003(4)
O003 0.0693(17) 0.0452(15) 0.0579(13) -0.0217(12) -0.0281(12) 0.0111(12)
O004 0.0666(16) 0.0533(16) 0.0683(15) -0.0320(13) -0.0194(12) -0.0082(13)
O005 0.0698(17) 0.0623(18) 0.0461(12) 0.0011(12) -0.0238(11) -0.0056(14)
O006 0.0687(18) 0.0647(18) 0.0790(16) -0.0257(14) -0.0368(14) -0.0032(14)
N007 0.0457(16) 0.0306(15) 0.0410(13) -0.0065(11) -0.0140(12) -0.0022(12)
O008 0.0802(19) 0.0426(16) 0.0768(15) 0.0120(13) -0.0325(14) -0.0006(14)
N009 0.0489(16) 0.0299(15) 0.0471(14) -0.0065(12) -0.0131(12) -0.0034(13)
C00A 0.0413(18) 0.0279(17) 0.0456(17) -0.0091(14) -0.0094(14) -0.0003(14)
C00B 0.0465(19) 0.0300(18) 0.0397(16) -0.0076(13) -0.0079(14) -0.0023(14)
C00C 0.0411(19) 0.0326(19) 0.0488(17) -0.0111(15) -0.0070(14) -0.0014(15)
C00D 0.047(2) 0.039(2) 0.0450(17) -0.0160(15) -0.0100(15) 0.0002(16)
C00E 0.048(2) 0.040(2) 0.0514(18) -0.0035(16) -0.0120(15) -0.0016(16)
C00F 0.048(2) 0.0314(18) 0.0412(16) -0.0037(14) -0.0067(14) -0.0022(15)
C00G 0.050(2) 0.038(2) 0.0522(19) -0.0194(16) -0.0151(16) 0.0111(16)
C00H 0.057(2) 0.042(2) 0.0404(16) -0.0105(15) -0.0089(15) 0.0068(17)
C00I 0.0403(19) 0.045(2) 0.0576(19) -0.0176(17) -0.0138(15) -0.0035(16)
C00J 0.052(2) 0.034(2) 0.0545(18) -0.0090(16) -0.0055(16) 0.0008(16)
C00K 0.062(2) 0.037(2) 0.0364(16) -0.0042(14) -0.0068(15) -0.0024(17)
C00L 0.046(2) 0.035(2) 0.078(2) -0.0120(18) -0.0013(18) -0.0042(17)
C00M 0.068(2) 0.054(2) 0.0393(17) -0.0177(17) -0.0115(16) 0.0114(19)
C00N 0.052(2) 0.0309(19) 0.0495(18) -0.0064(15) -0.0126(16) -0.0050(15)
C00O 0.061(2) 0.045(2) 0.068(2) -0.0252(19) -0.0246(19) 0.0089(19)
C00P 0.042(2) 0.036(2) 0.072(2) -0.0146(17) -0.0200(17) 0.0035(16)
C00Q 0.057(2) 0.050(2) 0.061(2) -0.0185(19) -0.0105(18) -0.0069(19)
C00R 0.056(2) 0.036(2) 0.088(3) -0.0019(19) -0.018(2) -0.0049(18)
C00S 0.060(2) 0.048(2) 0.084(3) -0.022(2) -0.012(2) -0.006(2)
C00T 0.053(2) 0.047(2) 0.080(2) -0.021(2) -0.008(2) -0.0042(19)
C00U 0.073(3) 0.050(2) 0.078(2) -0.034(2) -0.034(2) 0.011(2)
C00V 0.055(2) 0.072(3) 0.065(2) -0.015(2) -0.0064(19) -0.010(2)
C00W 0.050(2) 0.072(3) 0.084(3) -0.019(2) -0.011(2) -0.003(2)
C00X 0.038(2) 0.098(4) 0.083(3) -0.033(3) -0.020(2) 0.009(2)
C00Y 0.053(2) 0.042(2) 0.095(3) -0.029(2) -0.023(2) 0.0030(18)
C00Z 0.064(3) 0.042(3) 0.121(3) -0.032(3) -0.034(3) -0.001(2)
C010 0.056(3) 0.078(3) 0.108(3) -0.055(3) -0.027(2) 0.003(2)
C011 0.057(2) 0.054(3) 0.085(3) -0.020(2) -0.021(2) -0.007(2)
C012 0.049(2) 0.098(4) 0.076(3) -0.041(3) -0.012(2) 0.007(2)
C013 0.059(3) 0.068(3) 0.115(3) -0.050(3) -0.018(2) 0.006(2)
C014 0.075(3) 0.068(3) 0.158(4) -0.044(3) -0.050(3) -0.006(3)
C015 0.067(3) 0.158(6) 0.118(4) -0.076(4) -0.005(3) 0.025(3)
C016 0.063(3) 0.163(6) 0.104(3) -0.064(4) -0.019(3) 0.013(3)

loop_
_atom_type_symbol
_atom_type_description
_atom_type_scat_dispersion_real
_atom_type_scat_dispersion_imag
_atom_type_scat_source
C C 0.0033 0.0016 'International Tables Vol C Tables 4.2.6.8 and 6.1.1.4'
H H 0.0000 0.0000 'International Tables Vol C Tables 4.2.6.8 and 6.1.1.4'
N N 0.0061 0.0033 'International Tables Vol C Tables 4.2.6.8 and 6.1.1.4'
O O 0.0106 0.0060 'International Tables Vol C Tables 4.2.6.8 and 6.1.1.4'
S S 0.1246 0.1234 'International Tables Vol C Tables 4.2.6.8 and 6.1.1.4'

loop_
_geom_angle_atom_site_label_1
_geom_angle_atom_site_label_2
_geom_angle_atom_site_label_3
_geom_angle
O004 S001 N007 106.44(14)
O004 S001 C00I 107.91(15)
O005 S001 O004 120.15(14)
O005 S001 N007 106.32(14)
O005 S001 C00I 107.74(16)
N007 S001 C00I 107.72(13)
O006 S002 N009 106.09(14)
O006 S002 C00P 108.28(16)
O008 S002 O006 120.44(15)
O008 S002 N009 107.50(15)
O008 S002 C00P 108.73(17)
N009 S002 C00P 104.71(14)
C00N O003 C00K 110.5(2)
C00A N007 S001 119.4(2)
C00A N007 C00B 115.2(2)
C00B N007 S001 119.8(2)
C00C N009 S002 117.8(2)
C00C N009 C00N 118.5(2)
C00N N009 S002 116.7(2)
C00E C00A N007 121.3(3)
C00E C00A C00G 121.5(3)
C00G C00A N007 117.2(3)
N007 C00B H00B 109.2
N007 C00B C00F 109.6(2)
N007 C00B C00K 114.5(2)
C00F C00B H00B 109.2
C00F C00B C00K 104.8(2)
C00K C00B H00B 109.2
C00D C00C N009 118.7(3)
C00J C00C N009 121.2(3)
C00J C00C C00D 120.1(3)
C00C C00D C00H 117.3(3)
C00O C00D C00C 117.9(3)
C00O C00D C00H 124.6(3)
C00A C00E H00E 120.1
C00R C00E C00A 119.8(3)
C00R C00E H00E 120.1
C00B C00F H00F 108.5
C00B C00F C00N 104.6(2)
C00H C00F C00B 113.8(3)
C00H C00F H00F 108.5
C00H C00F C00N 112.7(3)
C00N C00F H00F 108.5
C00A C00G C00M 118.5(3)
C00U C00G C00A 117.2(3)
C00U C00G C00M 124.3(3)
C00D C00H C00F 108.4(2)
C00D C00H H00A 110.0
C00D C00H H00C 110.0
C00F C00H H00A 110.0
C00F C00H H00C 110.0
H00A C00H H00C 108.4
C00Q C00I S001 120.5(3)
C00Q C00I C00T 120.2(3)
C00T C00I S001 119.3(3)
C00C C00J H00J 119.9
C00L C00J C00C 120.1(3)
C00L C00J H00J 119.9
O003 C00K C00B 106.1(2)
O003 C00K H00K 109.6
O003 C00K C00M 108.6(3)
C00B C00K H00K 109.6
C00M C00K C00B 113.4(3)
C00M C00K H00K 109.6
C00J C00L H00L 119.5
C00J C00L C00Y 121.0(3)
C00Y C00L H00L 119.5
C00G C00M C00K 110.8(2)
C00G C00M H00D 109.5
C00G C00M H00G 109.5
C00K C00M H00D 109.5
C00K C00M H00G 109.5
H00D C00M H00G 108.1
O003 C00N N009 111.9(2)
O003 C00N C00F 105.2(3)
O003 C00N H00N 108.9
N009 C00N C00F 112.9(2)
N009 C00N H00N 108.9
C00F C00N H00N 108.9
C00D C00O H00O 118.5
C00D C00O C00Y 123.1(3)
C00Y C00O H00O 118.5
C00S C00P S002 121.2(3)
C00S C00P C011 119.5(3)
C011 C00P S002 119.0(3)
C00I C00Q H00Q 120.0
C00I C00Q C00V 120.1(4)
C00V C00Q H00Q 120.0
C00E C00R H00R 120.0
C00Z C00R C00E 120.0(4)
C00Z C00R H00R 120.0
C00P C00S H00S 119.6
C00P C00S C00W 120.8(4)
C00W C00S H00S 119.6
C00I C00T H00T 120.4
C013 C00T C00I 119.2(4)
C013 C00T H00T 120.4
C00G C00U H00U 119.3
C00Z C00U C00G 121.5(3)
C00Z C00U H00U 119.3
C00Q C00V H00V 119.8
C00Q C00V C012 120.5(4)
C012 C00V H00V 119.8
C00S C00W H00W 119.5
C00X C00W C00S 120.9(4)
C00X C00W H00W 119.5
C00W C00X C010 118.2(4)
C00W C00X C016 121.3(4)
C010 C00X C016 120.5(4)
C00L C00Y C014 120.6(4)
C00O C00Y C00L 117.8(3)
C00O C00Y C014 121.6(4)
C00R C00Z C00U 119.9(3)
C00R C00Z H00Z 120.1
C00U C00Z H00Z 120.1
C00X C010 H010 119.1
C00X C010 C011 121.9(4)
C011 C010 H010 119.1
C00P C011 C010 118.6(4)
C00P C011 H011 120.7
C010 C011 H011 120.7
C00V C012 C015 120.5(4)
C013 C012 C00V 118.4(4)
C013 C012 C015 121.1(4)
C00T C013 C012 121.7(4)
C00T C013 H013 119.2
C012 C013 H013 119.2
C00Y C014 H01A 109.5
C00Y C014 H01B 109.5
C00Y C014 H01C 109.5
H01A C014 H01B 109.5
H01A C014 H01C 109.5
H01B C014 H01C 109.5
C012 C015 H01D 109.5
C012 C015 H01E 109.5
C012 C015 H01F 109.5
H01D C015 H01E 109.5
H01D C015 H01F 109.5
H01E C015 H01F 109.5
C00X C016 H01G 109.5
C00X C016 H01H 109.5
C00X C016 H01I 109.5
H01G C016 H01H 109.5
H01G C016 H01I 109.5
H01H C016 H01I 109.5

loop_
_geom_bond_atom_site_label_1
_geom_bond_atom_site_label_2
_geom_bond_distance
S001 O004 1.429(2)
S001 O005 1.423(2)
S001 N007 1.638(3)
S001 C00I 1.758(3)
S002 O006 1.427(2)
S002 O008 1.421(2)
S002 N009 1.653(3)
S002 C00P 1.750(3)
O003 C00K 1.437(4)
O003 C00N 1.408(3)
N007 C00A 1.438(3)
N007 C00B 1.477(3)
N009 C00C 1.446(4)
N009 C00N 1.471(4)
C00A C00E 1.373(4)
C00A C00G 1.388(4)
C00B H00B 0.9800
C00B C00F 1.531(4)
C00B C00K 1.544(4)
C00C C00D 1.397(4)
C00C C00J 1.381(4)
C00D C00H 1.487(4)
C00D C00O 1.373(4)
C00E H00E 0.9300
C00E C00R 1.371(4)
C00F H00F 0.9800
C00F C00H 1.518(4)
C00F C00N 1.532(4)
C00G C00M 1.495(4)
C00G C00U 1.386(4)
C00H H00A 0.9700
C00H H00C 0.9700
C00I C00Q 1.370(4)
C00I C00T 1.381(4)
C00J H00J 0.9300
C00J C00L 1.371(4)
C00K H00K 0.9800
C00K C00M 1.511(4)
C00L H00L 0.9300
C00L C00Y 1.384(5)
C00M H00D 0.9700
C00M H00G 0.9700
C00N H00N 0.9800
C00O H00O 0.9300
C00O C00Y 1.375(5)
C00P C00S 1.367(4)
C00P C011 1.385(4)
C00Q H00Q 0.9300
C00Q C00V 1.376(5)
C00R H00R 0.9300
C00R C00Z 1.370(5)
C00S H00S 0.9300
C00S C00W 1.374(4)
C00T H00T 0.9300
C00T C013 1.372(5)
C00U H00U 0.9300
C00U C00Z 1.374(5)
C00V H00V 0.9300
C00V C012 1.386(5)
C00W H00W 0.9300
C00W C00X 1.369(5)
C00X C010 1.374(5)
C00X C016 1.519(5)
C00Y C014 1.510(5)
C00Z H00Z 0.9300
C010 H010 0.9300
C010 C011 1.388(5)
C011 H011 0.9300
C012 C013 1.375(5)
C012 C015 1.518(5)
C013 H013 0.9300
C014 H01A 0.9600
C014 H01B 0.9600
C014 H01C 0.9600
C015 H01D 0.9600
C015 H01E 0.9600
C015 H01F 0.9600
C016 H01G 0.9600
C016 H01H 0.9600
C016 H01I 0.9600
